data_4301784
loop_
_publ_author_name
'Zhen-Hong Wei'
'Hong-Xi Li'
'Mei-Ling Cheng'
'Xiao-Yan Tang'
'Yang Chen'
'Yong Zhang'
'Jian-Ping Lang'

_publ_contact_author_address
;         
College of Chemistry, Chemical Engineering and Materials Science 
Suzhou University, Suzhou 215123, Jiangsu, 
P. R. China
;
_publ_contact_author_email jplang@suda.edu.cn
_publ_contact_author_fax 86-512-65880089
_publ_contact_author_name 'Jian-Ping Lang'
_publ_contact_author_phone 86-512-65882865
_publ_section_title
;
Monomeric, Dimeric and Polymeric W/Cu/S Clusters Based on
[Et4N][Tp*W(\m3-S)3(CuBr)3] and Various Nitrogen Donor Ligands
;
_journal_name_full 'Inorganic Chemistry'
_journal_page_first 2808
_journal_page_last 2817
_journal_paper_doi 10.1021/ic8019342
_journal_volume 48
_journal_year 2009
_chemical_formula_moiety 'C42 H54 B2 Br4 Cu6 N14 S6 W2, 0.5(C H2 Cl2)'
_chemical_formula_sum 'C42.5 H55 B2 Br4 Cl Cu6 N14 S6 W2'
_chemical_formula_weight 2080.08
_chemical_name_systematic
; 
 ? 
;
_space_group_IT_number 2
_symmetry_cell_setting triclinic
_symmetry_space_group_name_Hall '-P 1'
_symmetry_space_group_name_H-M 'P -1'
_atom_sites_solution_hydrogens geom
_atom_sites_solution_primary direct
_atom_sites_solution_secondary difmap
_audit_creation_method SHELXL-97
_cell_angle_alpha 107.82(3)
_cell_angle_beta 97.93(3)
_cell_angle_gamma 110.02(3)
_cell_formula_units_Z 1
_cell_length_a 11.347(2)
_cell_length_b 11.437(2)
_cell_length_c 16.618(3)
_cell_measurement_reflns_used 5537
_cell_measurement_temperature 293(2)
_cell_measurement_theta_max 25.3491
_cell_measurement_theta_min 3.1195
_cell_volume 1856.7(9)
_computing_cell_refinement CrystalClear
_computing_data_collection CrystalClear
_computing_data_reduction CrystalStructure
_computing_molecular_graphics 'Shelxl-97 (Sheldrick, 1997)'
_computing_publication_material 'Shelxl-97 (Sheldrick, 1997)'
_computing_structure_refinement 'SHELXL-97 (Sheldrick, 1997)'
_computing_structure_solution 'SHELXS-97 (Sheldrick, 1990)'
_diffrn_ambient_temperature 293(2)
_diffrn_measured_fraction_theta_full 0.993
_diffrn_measured_fraction_theta_max 0.993
_diffrn_measurement_device_type 'Rigaku Mercury'
_diffrn_measurement_method \w
_diffrn_radiation_monochromator graphite
_diffrn_radiation_source 'fine-focus sealed tube'
_diffrn_radiation_type MoK\a
_diffrn_radiation_wavelength 0.71073
_diffrn_reflns_av_R_equivalents 0.0532
_diffrn_reflns_av_sigmaI/netI 0.0718
_diffrn_reflns_limit_h_max 13
_diffrn_reflns_limit_h_min -13
_diffrn_reflns_limit_k_max 13
_diffrn_reflns_limit_k_min -12
_diffrn_reflns_limit_l_max 17
_diffrn_reflns_limit_l_min -20
_diffrn_reflns_number 18313
_diffrn_reflns_theta_full 25.35
_diffrn_reflns_theta_max 25.35
_diffrn_reflns_theta_min 3.12
_diffrn_standards_decay_% 0
_diffrn_standards_interval_count 0
_diffrn_standards_interval_time 0
_diffrn_standards_number 0
_exptl_absorpt_coefficient_mu 7.162
_exptl_absorpt_correction_T_max 0.3431
_exptl_absorpt_correction_T_min 0.3284
_exptl_absorpt_correction_type multi-scan
_exptl_absorpt_process_details 'Jacobson, R. (1998) Private communication.'
_exptl_crystal_colour black
_exptl_crystal_density_diffrn 1.860
_exptl_crystal_density_method 'not measured'
_exptl_crystal_description Block
_exptl_crystal_F_000 993
_exptl_crystal_size_max 0.20
_exptl_crystal_size_mid 0.20
_exptl_crystal_size_min 0.19
_refine_diff_density_max 1.323
_refine_diff_density_min -0.962
_refine_diff_density_rms 0.196
_refine_ls_extinction_method none
_refine_ls_goodness_of_fit_ref 1.005
_refine_ls_hydrogen_treatment constr
_refine_ls_matrix_type full
_refine_ls_number_parameters 359
_refine_ls_number_reflns 6760
_refine_ls_number_restraints 17
_refine_ls_restrained_S_all 1.005
_refine_ls_R_factor_all 0.0956
_refine_ls_R_factor_gt 0.0681
_refine_ls_shift/su_max 0.005
_refine_ls_shift/su_mean 0.000
_refine_ls_structure_factor_coef Fsqd
_refine_ls_weighting_details 'calc w=1/[\s^2^(Fo^2^)+(0.0696P)^2^+27.5805P] where P=(Fo^2^+2Fc^2^)/3'
_refine_ls_weighting_scheme calc
_refine_ls_wR_factor_gt 0.1543
_refine_ls_wR_factor_ref 0.1744
_reflns_number_gt 5164
_reflns_number_total 6760
_reflns_threshold_expression >2sigma(I)
_cod_data_source_file ic8019342_si_002_6.cif
_cod_data_source_block '[{Tp*W(m3-S)3Cu3Br2}2(bpee)].0.5CH2Cl2'
_cod_depositor_comments
;
The following automatic conversions were performed:
'_symmetry_cell_setting' value 'Triclinic' changed to 'triclinic'
according to '/home/saulius/struct/CIF-dictionaries/cif_core.dic'
dictionary named 'cif_core.dic' version 2.4.1 from 2010-06-29.

Automatic conversion script
Id: cif_fix_enum 1527 2010-12-29 10:47:43Z saulius 
;
_cod_original_cell_volume 1856.6(6)
_cod_original_formula_sum 'C42.50 H55 B2 Br4 Cl Cu6 N14 S6 W2'
_cod_database_code 4301784

loop_
_symmetry_equiv_pos_as_xyz
'x, y, z'
'-x, -y, -z'

loop_
_atom_site_label
_atom_site_type_symbol
_atom_site_fract_x
_atom_site_fract_y
_atom_site_fract_z
_atom_site_U_iso_or_equiv
_atom_site_adp_type
_atom_site_occupancy
_atom_site_symmetry_multiplicity
_atom_site_calc_flag
_atom_site_refinement_flags
_atom_site_disorder_assembly
_atom_site_disorder_group
W1 W -0.11324(5) 0.58633(5) 0.74111(3) 0.03743(18) Uani 1 1 d . . .
Cu1 Cu 0.02451(16) 0.84814(15) 0.79735(11) 0.0476(4) Uani 1 1 d . . .
Cu2 Cu -0.17349(17) 0.70374(16) 0.63630(11) 0.0487(4) Uani 1 1 d . . .
Cu3 Cu 0.06155(16) 0.66308(16) 0.65851(10) 0.0478(4) Uani 1 1 d . . .
S1 S -0.1412(4) 0.5176(3) 0.5910(2) 0.0475(8) Uani 1 1 d . . .
S2 S -0.1899(3) 0.7535(3) 0.7728(2) 0.0454(8) Uani 1 1 d . . .
S3 S 0.1094(3) 0.7012(3) 0.7997(2) 0.0442(7) Uani 1 1 d . . .
C1 C -0.5454(18) 0.1630(19) 0.7554(12) 0.088(6) Uani 1 1 d . . .
H1A H -0.4803 0.1533 0.7931 0.131 Uiso 1 1 calc R . .
H1B H -0.5940 0.0796 0.7061 0.131 Uiso 1 1 calc R . .
H1C H -0.6033 0.1869 0.7874 0.131 Uiso 1 1 calc R . .
C2 C -0.4811(13) 0.2705(14) 0.7234(9) 0.054(4) Uani 1 1 d . . .
C3 C -0.5356(14) 0.3153(15) 0.6679(11) 0.063(4) Uani 1 1 d . . .
H3A H -0.6238 0.2826 0.6403 0.076 Uiso 1 1 calc R . .
C4 C -0.4360(13) 0.4183(15) 0.6601(9) 0.053(4) Uani 1 1 d . . .
C5 C -0.4512(15) 0.4963(18) 0.6037(12) 0.072(5) Uani 1 1 d . . .
H5A H -0.3672 0.5620 0.6096 0.109 Uiso 1 1 calc R . .
H5B H -0.5063 0.5409 0.6223 0.109 Uiso 1 1 calc R . .
H5C H -0.4897 0.4358 0.5434 0.109 Uiso 1 1 calc R . .
C6 C -0.2121(17) 0.3920(16) 1.0113(10) 0.067(4) Uani 1 1 d . . .
H6A H -0.1943 0.4318 1.0740 0.101 Uiso 1 1 calc R . .
H6B H -0.1700 0.3314 0.9966 0.101 Uiso 1 1 calc R . .
H6C H -0.3044 0.3433 0.9857 0.101 Uiso 1 1 calc R . .
C7 C -0.1613(13) 0.5005(15) 0.9764(9) 0.049(3) Uani 1 1 d . . .
C8 C -0.0955(13) 0.6348(13) 1.0212(9) 0.048(3) Uani 1 1 d . . .
H8A H -0.0724 0.6818 1.0816 0.058 Uiso 1 1 calc R . .
C9 C -0.0704(13) 0.6862(13) 0.9579(8) 0.046(3) Uani 1 1 d . . .
C10 C 0.0001(17) 0.8365(13) 0.9777(9) 0.065(4) Uani 1 1 d . . .
H10A H 0.0070 0.8497 0.9240 0.097 Uiso 1 1 calc R . .
H10B H 0.0858 0.8706 1.0162 0.097 Uiso 1 1 calc R . .
H10C H -0.0481 0.8835 1.0055 0.097 Uiso 1 1 calc R . .
C11 C -0.1885(17) 0.0816(14) 0.7653(11) 0.067(4) Uani 1 1 d . . .
H11A H -0.2520 0.0968 0.7949 0.101 Uiso 1 1 calc R . .
H11B H -0.1236 0.0729 0.8039 0.101 Uiso 1 1 calc R . .
H11C H -0.2305 0.0005 0.7136 0.101 Uiso 1 1 calc R . .
C12 C -0.1244(14) 0.1990(13) 0.7396(9) 0.051(3) Uani 1 1 d . . .
C13 C -0.0291(16) 0.2205(13) 0.6963(10) 0.060(4) Uani 1 1 d . . .
H13A H 0.0100 0.1626 0.6746 0.072 Uiso 1 1 calc R . .
C14 C -0.0027(13) 0.3454(12) 0.6915(8) 0.043(3) Uani 1 1 d . . .
C15 C 0.0979(16) 0.4071(15) 0.6480(11) 0.067(4) Uani 1 1 d . . .
H15A H 0.1000 0.4933 0.6516 0.100 Uiso 1 1 calc R . .
H15B H 0.0749 0.3490 0.5874 0.100 Uiso 1 1 calc R . .
H15C H 0.1822 0.4180 0.6774 0.100 Uiso 1 1 calc R . .
C16 C 0.3028(16) 0.7376(16) 0.6167(11) 0.065(4) Uani 1 1 d . . .
H16A H 0.3168 0.6849 0.6467 0.079 Uiso 1 1 calc R . .
C17 C 0.1707(15) 0.8177(15) 0.5614(10) 0.060(4) Uani 1 1 d . . .
H17A H 0.0900 0.8221 0.5511 0.072 Uiso 1 1 calc R . .
C18 C 0.4016(16) 0.8014(15) 0.5857(11) 0.068(4) Uani 1 1 d . . .
H18A H 0.4795 0.7909 0.5950 0.082 Uiso 1 1 calc R . .
C19 C 0.2676(19) 0.8866(15) 0.5286(10) 0.072(5) Uani 1 1 d . . .
H19A H 0.2512 0.9375 0.4978 0.086 Uiso 1 1 calc R . .
C20 C 0.3866(16) 0.8794(17) 0.5417(11) 0.067(4) Uani 1 1 d . . .
C21 C 0.497(2) 0.9554(16) 0.5128(12) 0.083(6) Uani 1 1 d . . .
H21 H 0.5679 0.9317 0.5147 0.100 Uiso 1 1 calc R . .
N1 N -0.3539(10) 0.3471(10) 0.7507(7) 0.044(3) Uani 1 1 d . . .
N2 N -0.3223(10) 0.4401(11) 0.7116(7) 0.048(3) Uani 1 1 d . . .
N3 N -0.1739(11) 0.4708(10) 0.8896(6) 0.042(2) Uani 1 1 d . . .
N4 N -0.1179(10) 0.5880(10) 0.8770(6) 0.041(2) Uani 1 1 d . . .
N5 N -0.1510(11) 0.3089(10) 0.7614(7) 0.042(2) Uani 1 1 d . . .
N6 N -0.0785(11) 0.3997(10) 0.7295(7) 0.044(3) Uani 1 1 d . . .
N7 N 0.1919(12) 0.7462(11) 0.6068(7) 0.053(3) Uani 1 1 d . . .
Br1 Br 0.14778(18) 1.06645(16) 0.82679(13) 0.0773(5) Uani 1 1 d . . .
B1 B -0.2478(15) 0.3360(14) 0.8110(9) 0.043(3) Uani 1 1 d . . .
H1 H -0.2862 0.2635 0.8315 0.052 Uiso 1 1 calc R . .
Br2 Br -0.20358(18) 0.81553(17) 0.54848(10) 0.0694(5) Uani 1 1 d . . .
C22 C -0.488(14) 0.689(19) 0.860(7) 0.246(13) Uani 0.25 1 d PDU . .
H22A H -0.5072 0.7557 0.9017 0.295 Uiso 0.25 1 calc PR . .
H22B H -0.4014 0.7364 0.8556 0.295 Uiso 0.25 1 calc PR . .
Cl1 Cl -0.582(5) 0.646(6) 0.771(3) 0.246(13) Uani 0.25 1 d PDU . .
Cl2 Cl -0.473(5) 0.595(6) 0.906(3) 0.246(13) Uani 0.25 1 d PDU . .

loop_
_atom_site_aniso_label
_atom_site_aniso_U_11
_atom_site_aniso_U_22
_atom_site_aniso_U_33
_atom_site_aniso_U_23
_atom_site_aniso_U_13
_atom_site_aniso_U_12
W1 0.0433(3) 0.0366(3) 0.0363(3) 0.0192(2) 0.0129(2) 0.0153(2)
Cu1 0.0535(10) 0.0392(8) 0.0479(9) 0.0177(7) 0.0147(8) 0.0149(7)
Cu2 0.0578(11) 0.0491(9) 0.0452(9) 0.0255(8) 0.0133(8) 0.0224(8)
Cu3 0.0528(10) 0.0496(9) 0.0447(9) 0.0240(8) 0.0220(8) 0.0162(8)
S1 0.061(2) 0.0452(18) 0.0326(16) 0.0141(14) 0.0145(15) 0.0176(16)
S2 0.053(2) 0.0441(18) 0.0505(19) 0.0236(15) 0.0190(16) 0.0258(16)
S3 0.0439(18) 0.0490(18) 0.0438(18) 0.0240(15) 0.0134(14) 0.0175(15)
C1 0.083(13) 0.087(13) 0.082(12) 0.062(11) 0.013(10) 0.000(10)
C2 0.045(8) 0.056(9) 0.052(8) 0.026(7) 0.013(7) 0.006(7)
C3 0.034(8) 0.067(10) 0.075(11) 0.028(8) 0.007(7) 0.007(7)
C4 0.043(8) 0.067(9) 0.053(8) 0.033(7) 0.002(6) 0.021(7)
C5 0.043(9) 0.093(12) 0.088(12) 0.056(10) 0.006(8) 0.021(8)
C6 0.083(12) 0.070(10) 0.066(10) 0.047(9) 0.027(9) 0.029(9)
C7 0.046(8) 0.066(9) 0.048(8) 0.038(7) 0.019(6) 0.020(7)
C8 0.057(9) 0.052(8) 0.040(7) 0.024(6) 0.011(6) 0.023(7)
C9 0.049(8) 0.054(8) 0.033(7) 0.020(6) 0.018(6) 0.013(6)
C10 0.093(12) 0.032(7) 0.044(8) 0.008(6) 0.012(8) 0.005(7)
C11 0.090(12) 0.045(8) 0.068(10) 0.029(8) 0.021(9) 0.022(8)
C12 0.065(9) 0.037(7) 0.046(8) 0.017(6) 0.013(7) 0.015(7)
C13 0.090(12) 0.038(7) 0.065(10) 0.025(7) 0.025(9) 0.033(8)
C14 0.050(8) 0.037(7) 0.046(7) 0.014(6) 0.015(6) 0.023(6)
C15 0.080(11) 0.056(9) 0.086(12) 0.038(9) 0.042(10) 0.035(8)
C16 0.062(10) 0.071(10) 0.076(11) 0.042(9) 0.032(9) 0.023(8)
C17 0.060(9) 0.061(9) 0.066(10) 0.038(8) 0.020(8) 0.018(8)
C18 0.057(10) 0.058(9) 0.083(12) 0.033(9) 0.023(9) 0.010(8)
C19 0.099(14) 0.057(9) 0.058(10) 0.040(8) 0.015(9) 0.018(9)
C20 0.054(10) 0.082(12) 0.064(10) 0.031(9) 0.029(8) 0.020(8)
C21 0.090(13) 0.064(12) 0.079(12) 0.031(9) 0.039(10) 0.004(10)
N1 0.047(6) 0.048(6) 0.043(6) 0.030(5) 0.008(5) 0.014(5)
N2 0.035(6) 0.056(7) 0.051(7) 0.028(6) 0.005(5) 0.009(5)
N3 0.058(7) 0.042(6) 0.036(6) 0.024(5) 0.017(5) 0.021(5)
N4 0.047(6) 0.047(6) 0.037(6) 0.028(5) 0.015(5) 0.016(5)
N5 0.059(7) 0.036(5) 0.048(6) 0.028(5) 0.027(5) 0.025(5)
N6 0.054(7) 0.042(6) 0.049(6) 0.023(5) 0.019(5) 0.029(5)
N7 0.056(8) 0.054(7) 0.048(7) 0.019(6) 0.027(6) 0.017(6)
Br1 0.0730(11) 0.0470(9) 0.1066(14) 0.0304(9) 0.0355(10) 0.0130(8)
B1 0.059(10) 0.036(7) 0.040(8) 0.021(6) 0.017(7) 0.017(7)
Br2 0.0960(13) 0.0669(10) 0.0551(9) 0.0352(8) 0.0111(8) 0.0375(9)
C22 0.30(3) 0.34(3) 0.28(3) 0.17(2) 0.23(2) 0.23(3)
Cl1 0.30(3) 0.34(3) 0.28(3) 0.17(2) 0.23(2) 0.23(3)
Cl2 0.30(3) 0.34(3) 0.28(3) 0.17(2) 0.23(2) 0.23(3)

loop_
_atom_type_symbol
_atom_type_description
_atom_type_scat_dispersion_real
_atom_type_scat_dispersion_imag
_atom_type_scat_source
C C 0.0033 0.0016 'International Tables Vol C Tables 4.2.6.8 and 6.1.1.4'
H H 0.0000 0.0000 'International Tables Vol C Tables 4.2.6.8 and 6.1.1.4'
B B 0.0013 0.0007 'International Tables Vol C Tables 4.2.6.8 and 6.1.1.4'
N N 0.0061 0.0033 'International Tables Vol C Tables 4.2.6.8 and 6.1.1.4'
S S 0.1246 0.1234 'International Tables Vol C Tables 4.2.6.8 and 6.1.1.4'
Cu Cu 0.3201 1.2651 'International Tables Vol C Tables 4.2.6.8 and 6.1.1.4'
Br Br -0.2901 2.4595 'International Tables Vol C Tables 4.2.6.8 and 6.1.1.4'
W W -0.8490 6.8722 'International Tables Vol C Tables 4.2.6.8 and 6.1.1.4'
Cl Cl 0.1484 0.1585 'International Tables Vol C Tables 4.2.6.8 and 6.1.1.4'

loop_
_geom_angle_atom_site_label_1
_geom_angle_atom_site_label_2
_geom_angle_atom_site_label_3
_geom_angle
_geom_angle_site_symmetry_1
_geom_angle_site_symmetry_3
_geom_angle_publ_flag
N6 W1 N4 80.8(4) . . ?
N6 W1 N2 81.4(4) . . ?
N4 W1 N2 80.2(4) . . ?
N6 W1 S3 85.6(3) . . ?
N4 W1 S3 85.5(3) . . ?
N2 W1 S3 162.0(3) . . ?
N6 W1 S2 164.0(3) . . ?
N4 W1 S2 87.1(3) . . ?
N2 W1 S2 86.4(3) . . ?
S3 W1 S2 103.93(13) . . ?
N6 W1 S1 86.1(3) . . ?
N4 W1 S1 163.1(3) . . ?
N2 W1 S1 87.4(3) . . ?
S3 W1 S1 104.02(13) . . ?
S2 W1 S1 103.60(13) . . ?
N6 W1 Cu3 92.1(3) . . ?
N4 W1 Cu3 138.0(3) . . ?
N2 W1 Cu3 139.8(3) . . ?
S3 W1 Cu3 52.59(9) . . ?
S2 W1 Cu3 103.88(9) . . ?
S1 W1 Cu3 52.49(10) . . ?
N6 W1 Cu1 138.2(3) . . ?
N4 W1 Cu1 94.1(3) . . ?
N2 W1 Cu1 139.0(3) . . ?
S3 W1 Cu1 52.61(10) . . ?
S2 W1 Cu1 52.69(10) . . ?
S1 W1 Cu1 102.73(10) . . ?
Cu3 W1 Cu1 64.41(6) . . ?
N6 W1 Cu2 138.2(3) . . ?
N4 W1 Cu2 139.5(3) . . ?
N2 W1 Cu2 93.6(3) . . ?
S3 W1 Cu2 104.33(9) . . ?
S2 W1 Cu2 52.45(9) . . ?
S1 W1 Cu2 52.18(10) . . ?
Cu3 W1 Cu2 65.50(6) . . ?
Cu1 W1 Cu2 64.77(6) . . ?
S3 Cu1 S2 110.46(14) . . ?
S3 Cu1 Br1 122.70(13) . . ?
S2 Cu1 Br1 126.69(12) . . ?
S3 Cu1 W1 55.97(10) . . ?
S2 Cu1 W1 56.04(9) . . ?
Br1 Cu1 W1 171.96(9) . . ?
S3 Cu1 Cu3 50.41(10) . . ?
S2 Cu1 Cu3 100.92(12) . . ?
Br1 Cu1 Cu3 114.97(9) . . ?
W1 Cu1 Cu3 57.54(5) . . ?
S3 Cu1 Cu2 101.33(11) . . ?
S2 Cu1 Cu2 50.21(10) . . ?
Br1 Cu1 Cu2 116.97(9) . . ?
W1 Cu1 Cu2 57.85(6) . . ?
Cu3 Cu1 Cu2 60.82(7) . . ?
S1 Cu2 S2 110.63(13) . . ?
S1 Cu2 Br2 123.55(12) . . ?
S2 Cu2 Br2 125.60(12) . . ?
S1 Cu2 W1 55.98(9) . . ?
S2 Cu2 W1 55.82(9) . . ?
Br2 Cu2 W1 174.31(9) . . ?
S1 Cu2 Cu1 99.73(12) . . ?
S2 Cu2 Cu1 50.26(10) . . ?
Br2 Cu2 Cu1 118.53(9) . . ?
W1 Cu2 Cu1 57.37(5) . . ?
S1 Cu2 Cu3 49.56(11) . . ?
S2 Cu2 Cu3 99.47(11) . . ?
Br2 Cu2 Cu3 118.12(9) . . ?
W1 Cu2 Cu3 56.77(5) . . ?
Cu1 Cu2 Cu3 59.08(6) . . ?
N7 Cu3 S1 127.5(4) . . ?
N7 Cu3 S3 120.9(4) . . ?
S1 Cu3 S3 111.56(14) . . ?
N7 Cu3 W1 171.4(4) . . ?
S1 Cu3 W1 56.49(9) . . ?
S3 Cu3 W1 56.29(10) . . ?
N7 Cu3 Cu1 113.6(3) . . ?
S1 Cu3 Cu1 100.71(12) . . ?
S3 Cu3 Cu1 50.69(10) . . ?
W1 Cu3 Cu1 58.05(5) . . ?
N7 Cu3 Cu2 117.8(4) . . ?
S1 Cu3 Cu2 49.68(11) . . ?
S3 Cu3 Cu2 100.94(11) . . ?
W1 Cu3 Cu2 57.74(5) . . ?
Cu1 Cu3 Cu2 60.10(7) . . ?
Cu3 S1 Cu2 80.75(13) . . ?
Cu3 S1 W1 71.01(11) . . ?
Cu2 S1 W1 71.85(11) . . ?
Cu2 S2 Cu1 79.53(13) . . ?
Cu2 S2 W1 71.73(11) . . ?
Cu1 S2 W1 71.27(11) . . ?
Cu3 S3 Cu1 78.90(13) . . ?
Cu3 S3 W1 71.11(11) . . ?
Cu1 S3 W1 71.42(11) . . ?
C2 C1 H1A 109.5 . . ?
C2 C1 H1B 109.5 . . ?
H1A C1 H1B 109.5 . . ?
C2 C1 H1C 109.5 . . ?
H1A C1 H1C 109.5 . . ?
H1B C1 H1C 109.5 . . ?
N1 C2 C3 107.1(12) . . ?
N1 C2 C1 123.6(14) . . ?
C3 C2 C1 129.2(14) . . ?
C2 C3 C4 107.4(13) . . ?
C2 C3 H3A 126.3 . . ?
C4 C3 H3A 126.3 . . ?
N2 C4 C3 109.4(12) . . ?
N2 C4 C5 124.8(12) . . ?
C3 C4 C5 125.8(13) . . ?
C4 C5 H5A 109.5 . . ?
C4 C5 H5B 109.5 . . ?
H5A C5 H5B 109.5 . . ?
C4 C5 H5C 109.5 . . ?
H5A C5 H5C 109.5 . . ?
H5B C5 H5C 109.5 . . ?
C7 C6 H6A 109.5 . . ?
C7 C6 H6B 109.5 . . ?
H6A C6 H6B 109.5 . . ?
C7 C6 H6C 109.5 . . ?
H6A C6 H6C 109.5 . . ?
H6B C6 H6C 109.5 . . ?
C8 C7 N3 109.9(11) . . ?
C8 C7 C6 128.9(13) . . ?
N3 C7 C6 121.2(13) . . ?
C7 C8 C9 104.7(12) . . ?
C7 C8 H8A 127.6 . . ?
C9 C8 H8A 127.6 . . ?
N4 C9 C8 111.3(12) . . ?
N4 C9 C10 125.1(11) . . ?
C8 C9 C10 123.6(12) . . ?
C9 C10 H10A 109.5 . . ?
C9 C10 H10B 109.5 . . ?
H10A C10 H10B 109.5 . . ?
C9 C10 H10C 109.5 . . ?
H10A C10 H10C 109.5 . . ?
H10B C10 H10C 109.5 . . ?
C12 C11 H11A 109.5 . . ?
C12 C11 H11B 109.5 . . ?
H11A C11 H11B 109.5 . . ?
C12 C11 H11C 109.5 . . ?
H11A C11 H11C 109.5 . . ?
H11B C11 H11C 109.5 . . ?
N5 C12 C13 107.4(11) . . ?
N5 C12 C11 122.7(13) . . ?
C13 C12 C11 129.8(13) . . ?
C12 C13 C14 106.6(13) . . ?
C12 C13 H13A 126.7 . . ?
C14 C13 H13A 126.7 . . ?
N6 C14 C13 110.1(12) . . ?
N6 C14 C15 126.7(11) . . ?
C13 C14 C15 123.2(12) . . ?
C14 C15 H15A 109.5 . . ?
C14 C15 H15B 109.5 . . ?
H15A C15 H15B 109.5 . . ?
C14 C15 H15C 109.5 . . ?
H15A C15 H15C 109.5 . . ?
H15B C15 H15C 109.5 . . ?
N7 C16 C18 124.1(16) . . ?
N7 C16 H16A 118.0 . . ?
C18 C16 H16A 118.0 . . ?
N7 C17 C19 121.3(15) . . ?
N7 C17 H17A 119.4 . . ?
C19 C17 H17A 119.4 . . ?
C20 C18 C16 120.5(17) . . ?
C20 C18 H18A 119.8 . . ?
C16 C18 H18A 119.8 . . ?
C20 C19 C17 120.3(15) . . ?
C20 C19 H19A 119.9 . . ?
C17 C19 H19A 119.9 . . ?
C19 C20 C18 116.1(14) . . ?
C19 C20 C21 123.5(17) . . ?
C18 C20 C21 120.4(17) . . ?
C21 C21 C20 126(3) 2_676 . ?
C21 C21 H21 117.1 2_676 . ?
C20 C21 H21 117.1 . . ?
C2 N1 N2 110.9(10) . . ?
C2 N1 B1 128.4(11) . . ?
N2 N1 B1 120.6(10) . . ?
C4 N2 N1 105.1(10) . . ?
C4 N2 W1 134.0(9) . . ?
N1 N2 W1 120.9(8) . . ?
C7 N3 N4 108.5(10) . . ?
C7 N3 B1 130.3(10) . . ?
N4 N3 B1 120.9(9) . . ?
C9 N4 N3 105.5(9) . . ?
C9 N4 W1 133.6(8) . . ?
N3 N4 W1 120.9(7) . . ?
C12 N5 N6 110.2(10) . . ?
C12 N5 B1 128.1(10) . . ?
N6 N5 B1 121.6(9) . . ?
C14 N6 N5 105.7(9) . . ?
C14 N6 W1 134.1(8) . . ?
N5 N6 W1 120.1(7) . . ?
C16 N7 C17 117.8(13) . . ?
C16 N7 Cu3 121.8(11) . . ?
C17 N7 Cu3 120.4(11) . . ?
N5 B1 N1 109.1(10) . . ?
N5 B1 N3 107.8(11) . . ?
N1 B1 N3 109.2(10) . . ?
N5 B1 H1 110.2 . . ?
N1 B1 H1 110.2 . . ?
N3 B1 H1 110.2 . . ?
Cl1 C22 Cl2 126(10) . . ?
Cl1 C22 H22A 105.9 . . ?
Cl2 C22 H22A 105.9 . . ?
Cl1 C22 H22B 105.9 . . ?
Cl2 C22 H22B 105.9 . . ?
H22A C22 H22B 106.2 . . ?

loop_
_geom_bond_atom_site_label_1
_geom_bond_atom_site_label_2
_geom_bond_distance
_geom_bond_site_symmetry_2
_geom_bond_publ_flag
W1 N6 2.256(10) . ?
W1 N4 2.261(9) . ?
W1 N2 2.264(10) . ?
W1 S3 2.307(4) . ?
W1 S2 2.311(3) . ?
W1 S1 2.314(3) . ?
W1 Cu3 2.6238(18) . ?
W1 Cu1 2.639(2) . ?
W1 Cu2 2.6525(17) . ?
Cu1 S3 2.212(4) . ?
Cu1 S2 2.216(4) . ?
Cu1 Br1 2.259(2) . ?
Cu1 Cu3 2.805(2) . ?
Cu1 Cu2 2.834(3) . ?
Cu2 S1 2.205(4) . ?
Cu2 S2 2.215(4) . ?
Cu2 Br2 2.277(2) . ?
Cu2 Cu3 2.854(3) . ?
Cu3 N7 1.929(11) . ?
Cu3 S1 2.201(4) . ?
Cu3 S3 2.203(4) . ?
C1 C2 1.489(19) . ?
C1 H1A 0.9600 . ?
C1 H1B 0.9600 . ?
C1 H1C 0.9600 . ?
C2 N1 1.329(16) . ?
C2 C3 1.36(2) . ?
C3 C4 1.380(19) . ?
C3 H3A 0.9300 . ?
C4 N2 1.344(16) . ?
C4 C5 1.509(19) . ?
C5 H5A 0.9600 . ?
C5 H5B 0.9600 . ?
C5 H5C 0.9600 . ?
C6 C7 1.501(17) . ?
C6 H6A 0.9600 . ?
C6 H6B 0.9600 . ?
C6 H6C 0.9600 . ?
C7 C8 1.353(19) . ?
C7 N3 1.352(16) . ?
C8 C9 1.372(17) . ?
C8 H8A 0.9300 . ?
C9 N4 1.349(16) . ?
C9 C10 1.531(18) . ?
C10 H10A 0.9600 . ?
C10 H10B 0.9600 . ?
C10 H10C 0.9600 . ?
C11 C12 1.511(18) . ?
C11 H11A 0.9600 . ?
C11 H11B 0.9600 . ?
C11 H11C 0.9600 . ?
C12 N5 1.347(16) . ?
C12 C13 1.37(2) . ?
C13 C14 1.386(17) . ?
C13 H13A 0.9300 . ?
C14 N6 1.342(15) . ?
C14 C15 1.521(19) . ?
C15 H15A 0.9600 . ?
C15 H15B 0.9600 . ?
C15 H15C 0.9600 . ?
C16 N7 1.287(19) . ?
C16 C18 1.37(2) . ?
C16 H16A 0.9300 . ?
C17 N7 1.325(18) . ?
C17 C19 1.40(2) . ?
C17 H17A 0.9300 . ?
C18 C20 1.35(2) . ?
C18 H18A 0.9300 . ?
C19 C20 1.37(2) . ?
C19 H19A 0.9300 . ?
C20 C21 1.49(2) . ?
C21 C21 1.21(3) 2_676 ?
C21 H21 0.9300 . ?
N1 N2 1.381(14) . ?
N1 B1 1.522(18) . ?
N3 N4 1.366(13) . ?
N3 B1 1.538(17) . ?
N5 N6 1.382(13) . ?
N5 B1 1.519(18) . ?
B1 H1 0.9800 . ?
C22 Cl1 1.53(9) . ?
C22 Cl2 1.53(9) . ?
C22 H22A 0.9700 . ?
C22 H22B 0.9700 . ?
